data_2015029
loop_
_publ_author_name
'Kolitsch, Uwe'
'Schwendtner, Karolina'

_publ_section_title
;
 Octahedral--tetrahedral framework structures of InAsO~4~&#x00B7;H~2~O
 and PbIn(AsO~4~)(AsO~3~OH)
;
_journal_coeditor_code IZ1060
_journal_issue 9
_journal_name_full 'Acta Crystallographica Section C'
_journal_page_first i86
_journal_page_last i89
_journal_paper_doi 10.1107/S0108270105022894
_journal_volume 61
_journal_year 2005
_chemical_formula_iupac 'In As O4, H2 O'
_chemical_formula_structural 'In As O4, H2 O'
_chemical_formula_sum 'As H2 In O5'
_chemical_formula_weight 271.76
_chemical_name_common 'indium arsenate hydrate'
_chemical_name_systematic ' indium arsenate(V) monohydrate'
_space_group_IT_number 2
_symmetry_cell_setting triclinic
_symmetry_space_group_name_Hall '-P 1'
_symmetry_space_group_name_H-M 'P -1'
_atom_sites_solution_hydrogens difmap
_atom_sites_solution_primary direct
_atom_sites_solution_secondary difmap
_cell_angle_alpha 98.90(3)
_cell_angle_beta 94.60(3)
_cell_angle_gamma 107.55(3)
_cell_formula_units_Z 2
_cell_length_a 5.5000(10)
_cell_length_b 5.7200(10)
_cell_length_c 6.6850(10)
_cell_measurement_reflns_used 1409
_cell_measurement_temperature 293(2)
_cell_measurement_theta_max 32.54
_cell_measurement_theta_min 2.04
_cell_volume 196.30(7)
_computing_cell_refinement 'HKL SCALEPACK (Otwinowski et al., 2003)'
_computing_data_collection 'COLLECT (Nonius, 2004)'
_computing_data_reduction 'HKL DENZO (Otwinowski et al., 2003) and SCALEPACK'
_computing_molecular_graphics
;
Diamond (Brandenburg, 2005) and ORTEP-3 for Windows (Farrugia,
1997)
;
_computing_publication_material SHELXL97
_computing_structure_refinement 'SHELXL97 (Sheldrick, 1997)'
_computing_structure_solution 'SHELXS97 (Sheldrick, 1997)'
_diffrn_ambient_temperature 293(2)
_diffrn_measured_fraction_theta_full 0.997
_diffrn_measured_fraction_theta_max 0.997
_diffrn_measurement_device_type 'Nonius KappaCCD'
_diffrn_measurement_method '\f and \w scans'
_diffrn_radiation_monochromator graphite
_diffrn_radiation_source 'fine-focus sealed tube'
_diffrn_radiation_type MoK\a
_diffrn_radiation_wavelength 0.71073
_diffrn_reflns_av_R_equivalents 0.0129
_diffrn_reflns_av_sigmaI/netI 0.0203
_diffrn_reflns_limit_h_max 8
_diffrn_reflns_limit_h_min -8
_diffrn_reflns_limit_k_max 8
_diffrn_reflns_limit_k_min -8
_diffrn_reflns_limit_l_max 10
_diffrn_reflns_limit_l_min -10
_diffrn_reflns_number 2799
_diffrn_reflns_theta_full 32.54
_diffrn_reflns_theta_max 32.54
_diffrn_reflns_theta_min 3.11
_diffrn_standards_decay_% 0
_diffrn_standards_interval_time 0
_diffrn_standards_number 0
_exptl_absorpt_coefficient_mu 14.278
_exptl_absorpt_correction_T_max 0.6740
_exptl_absorpt_correction_T_min 0.5354
_exptl_absorpt_correction_type multi-scan
_exptl_absorpt_process_details
;
(HKL SCALEPACK; Otwinowski et al., 2003)
;
_exptl_crystal_colour colourless
_exptl_crystal_density_diffrn 4.598
_exptl_crystal_density_method 'not measured'
_exptl_crystal_description pseudo-rhombohedral
_exptl_crystal_F_000 248
_exptl_crystal_size_max 0.05
_exptl_crystal_size_mid 0.05
_exptl_crystal_size_min 0.03
_refine_diff_density_max 0.906
_refine_diff_density_min -0.767
_refine_ls_extinction_coef 0.0355(12)
_refine_ls_extinction_expression Fc^*^=kFc[1+0.001xFc^2^\l^3^/sin(2\q)]^-1/4^
_refine_ls_extinction_method SHELXL97
_refine_ls_goodness_of_fit_ref 1.197
_refine_ls_hydrogen_treatment refall
_refine_ls_matrix_type full
_refine_ls_number_parameters 73
_refine_ls_number_reflns 1427
_refine_ls_number_restraints 0
_refine_ls_restrained_S_all 1.197
_refine_ls_R_factor_all 0.0128
_refine_ls_R_factor_gt 0.0125
_refine_ls_shift/su_max 0.000
_refine_ls_shift/su_mean 0.000
_refine_ls_structure_factor_coef Fsqd
_refine_ls_weighting_details 'w=1/[\s^2^(Fo^2^)+(0.0067P)^2^+0.2212P] where P=(Fo^2^+2Fc^2^)/3'
_refine_ls_weighting_scheme calc
_refine_ls_wR_factor_gt 0.0329
_refine_ls_wR_factor_ref 0.0331
_reflns_number_gt 1405
_reflns_number_total 1427
_reflns_threshold_expression I>2\s(I)
_cod_data_source_file iz1060.cif
_cod_data_source_block I
_cod_database_code 2015029
_cod_database_fobs_code 2015029

loop_
_symmetry_equiv_pos_as_xyz
'x, y, z'
'-x, -y, -z'

loop_
_atom_site_label
_atom_site_fract_x
_atom_site_fract_y
_atom_site_fract_z
_atom_site_U_iso_or_equiv
_atom_site_adp_type
_atom_site_calc_flag
_atom_site_refinement_flags
_atom_site_occupancy
_atom_site_disorder_assembly
_atom_site_disorder_group
_atom_site_type_symbol
In 0.36738(2) 0.27146(2) -0.218959(18) 0.00643(5) Uani d . 1 . . In
As 0.26452(3) 0.12140(3) 0.25584(3) 0.00472(5) Uani d . 1 . . As
O1 0.3540(3) 0.3488(2) 0.11118(19) 0.0076(2) Uani d . 1 . . O
O2 0.3210(3) -0.1381(2) 0.1445(2) 0.0092(2) Uani d . 1 . . O
O3 0.4449(3) 0.2396(3) 0.4814(2) 0.0109(2) Uani d . 1 . . O
O4 -0.0534(3) 0.0638(2) 0.2615(2) 0.0103(2) Uani d . 1 . . O
OW5 0.0879(3) 0.4616(3) -0.2689(3) 0.0163(3) Uani d . 1 . . O
H1 0.101(8) 0.600(8) -0.260(6) 0.040(10) Uiso d . 1 . . H
H2 -0.032(7) 0.413(7) -0.237(6) 0.037(11) Uiso d . 1 . . H

loop_
_atom_site_aniso_label
_atom_site_aniso_U_11
_atom_site_aniso_U_22
_atom_site_aniso_U_33
_atom_site_aniso_U_12
_atom_site_aniso_U_13
_atom_site_aniso_U_23
In 0.00618(7) 0.00640(7) 0.00620(7) 0.00141(5) 0.00079(4) 0.00085(4)
As 0.00481(9) 0.00425(8) 0.00507(9) 0.00095(6) 0.00109(6) 0.00152(6)
O1 0.0106(6) 0.0053(5) 0.0061(5) 0.0000(4) 0.0025(4) 0.0030(4)
O2 0.0099(6) 0.0072(5) 0.0111(6) 0.0047(5) 0.0007(5) 0.0001(4)
O3 0.0106(6) 0.0139(6) 0.0058(5) 0.0012(5) 0.0000(4) 0.0010(4)
O4 0.0052(6) 0.0079(5) 0.0180(7) 0.0013(5) 0.0034(5) 0.0033(5)
OW5 0.0095(6) 0.0105(6) 0.0313(9) 0.0045(5) 0.0045(6) 0.0075(6)

loop_
_atom_type_symbol
_atom_type_description
_atom_type_scat_dispersion_real
_atom_type_scat_dispersion_imag
_atom_type_scat_source
O O 0.0106 0.0060 'International Tables Vol C Tables 4.2.6.8 and 6.1.1.4'
In In -0.7276 1.3100 'International Tables Vol C Tables 4.2.6.8 and 6.1.1.4'
As As 0.0499 2.0058 'International Tables Vol C Tables 4.2.6.8 and 6.1.1.4'
H H 0.0000 0.0000 'International Tables Vol C Tables 4.2.6.8 and 6.1.1.4'

loop_
_geom_angle_atom_site_label_1
_geom_angle_atom_site_label_2
_geom_angle_atom_site_label_3
_geom_angle_site_symmetry_1
_geom_angle_site_symmetry_3
_geom_angle
_geom_angle_publ_flag
O3 In O4 1_554 2 97.01(7) no
O3 In O2 1_554 2_655 88.70(6) no
O4 In O2 2 2_655 100.50(5) no
O3 In OW5 1_554 . 94.04(7) no
O4 In OW5 2 . 87.39(6) no
O2 In OW5 2_655 . 171.29(6) no
O3 In O1 1_554 . 170.09(5) no
O4 In O1 2 . 92.24(6) no
O2 In O1 2_655 . 86.13(6) no
OW5 In O1 . . 89.90(6) no
O3 In O1 1_554 2_665 95.81(6) no
O4 In O1 2 2_665 165.67(5) no
O2 In O1 2_655 2_665 86.16(5) no
OW5 In O1 . 2_665 85.34(6) no
O1 In O1 . 2_665 75.43(6) no
O3 As O2 . . 110.81(7) no
O3 As O4 . . 114.63(7) no
O2 As O4 . . 110.00(7) no
O3 As O1 . . 105.57(7) no
O2 As O1 . . 109.81(7) no
O4 As O1 . . 105.75(7) no
In OW5 H1 . . 132(3) no
In OW5 H2 . . 117(3) no
H1 OW5 H2 . . 102(4) no

loop_
_geom_bond_atom_site_label_1
_geom_bond_atom_site_label_2
_geom_bond_site_symmetry_2
_geom_bond_distance
_geom_bond_publ_flag
In O3 1_554 2.0731(14) yes
In O4 2 2.1203(16) yes
In O2 2_655 2.1298(14) yes
In OW5 . 2.1667(16) yes
In O1 . 2.1945(13) yes
In O1 2_665 2.2173(16) yes
As O3 . 1.6600(15) yes
As O2 . 1.6816(13) yes
As O4 . 1.6834(13) yes
As O1 . 1.7173(13) yes
OW5 H1 . 0.76(4) no
OW5 H2 . 0.70(4) no

loop_
_geom_hbond_atom_site_label_D
_geom_hbond_atom_site_label_H
_geom_hbond_atom_site_label_A
_geom_hbond_site_symmetry_A
_geom_hbond_distance_DH
_geom_hbond_distance_HA
_geom_hbond_distance_DA
_geom_hbond_angle_DHA
_geom_hbond_publ_flag
OW5 H1 O4 2_565 0.76(4) 2.02(4) 2.771(2) 167(4) yes
OW5 H2 O2 2 0.70(4) 2.08(4) 2.728(2) 154(4) yes
